data_4339408
loop_
_publ_author_name
'Boshra, Ramez'
'Venkatasubbaiah, Krishnan'
'Doshi, Ami'
'Lalancette, Roger A.'
'Kakalis, Lazaros'
'J\"akle, Frieder'

_publ_section_title
;
 Simultaneous fluoride binding to ferrocene-based heteronuclear bidentate
 Lewis acids.
;
_journal_issue 24
_journal_name_full 'Inorganic chemistry'
_journal_page_first 10174
_journal_page_last 10186
_journal_paper_doi 10.1021/ic7013754
_journal_volume 46
_journal_year 2007
_chemical_formula_moiety 'C29 H49 B F3 Fe K O7 Sn'
_chemical_formula_sum 'C29 H49 B F3 Fe K O7 Sn'
_chemical_formula_weight 791.13
_chemical_name_systematic
; 
 ? 
;
_space_group_IT_number 14
_symmetry_cell_setting monoclinic
_symmetry_space_group_name_Hall '-P 2yn'
_symmetry_space_group_name_H-M 'P 1 21/n 1'
_atom_sites_solution_hydrogens geom
_atom_sites_solution_primary direct
_atom_sites_solution_secondary difmap
_audit_creation_method SHELXL-97
_cell_angle_alpha 90.00
_cell_angle_beta 101.2170(10)
_cell_angle_gamma 90.00
_cell_formula_units_Z 4
_cell_length_a 10.3893(4)
_cell_length_b 17.4752(7)
_cell_length_c 19.3552(7)
_cell_measurement_reflns_used 8317
_cell_measurement_temperature 150(2)
_cell_measurement_theta_max 67.69
_cell_measurement_theta_min 5.02
_cell_volume 3446.9(2)
_computing_cell_refinement SMART
_computing_data_collection 'SMART (Bruker, 2000)'
_computing_data_reduction 'SAINT-Plus (Bruker, 2000)'
_computing_molecular_graphics 'SHELXTL (Bruker, 2000)'
_computing_publication_material SHELXTL
_computing_structure_refinement 'SHELXL-97 (Sheldrick, 1997)'
_computing_structure_solution 'SHELXS-97 (Sheldrick, 1997)'
_diffrn_ambient_temperature 150(2)
_diffrn_measured_fraction_theta_full 0.961
_diffrn_measured_fraction_theta_max 0.961
_diffrn_measurement_device_type 'Bruker SMART CCD area-detector'
_diffrn_measurement_method '\f and \w'
_diffrn_radiation_monochromator graphite
_diffrn_radiation_source 'fine-focus sealed tube'
_diffrn_radiation_type CuK\a
_diffrn_radiation_wavelength 1.54178
_diffrn_reflns_av_R_equivalents 0.0211
_diffrn_reflns_av_sigmaI/netI 0.0236
_diffrn_reflns_limit_h_max 12
_diffrn_reflns_limit_h_min -12
_diffrn_reflns_limit_k_max 20
_diffrn_reflns_limit_k_min -20
_diffrn_reflns_limit_l_max 23
_diffrn_reflns_limit_l_min -23
_diffrn_reflns_number 20877
_diffrn_reflns_theta_full 68.12
_diffrn_reflns_theta_max 68.12
_diffrn_reflns_theta_min 5.02
_exptl_absorpt_coefficient_mu 10.711
_exptl_absorpt_correction_T_max 0.2587
_exptl_absorpt_correction_T_min 0.1234
_exptl_absorpt_correction_type multi-scan
_exptl_absorpt_process_details '(SADABS; Blessing, 1995)'
_exptl_crystal_colour yellow
_exptl_crystal_density_diffrn 1.525
_exptl_crystal_density_method 'not measured'
_exptl_crystal_description block
_exptl_crystal_F_000 1624
_exptl_crystal_size_max 0.34
_exptl_crystal_size_mid 0.26
_exptl_crystal_size_min 0.17
_refine_diff_density_max 1.116
_refine_diff_density_min -1.250
_refine_diff_density_rms 0.073
_refine_ls_goodness_of_fit_ref 1.053
_refine_ls_hydrogen_treatment constr
_refine_ls_matrix_type full
_refine_ls_number_parameters 391
_refine_ls_number_reflns 6055
_refine_ls_number_restraints 0
_refine_ls_restrained_S_all 1.053
_refine_ls_R_factor_all 0.0291
_refine_ls_R_factor_gt 0.0282
_refine_ls_shift/su_max 0.003
_refine_ls_shift/su_mean 0.000
_refine_ls_structure_factor_coef Fsqd
_refine_ls_weighting_details 'calc w=1/[\s^2^(Fo^2^)+(0.0405P)^2^+3.7061P] where P=(Fo^2^+2Fc^2^)/3'
_refine_ls_weighting_scheme calc
_refine_ls_wR_factor_gt 0.0722
_refine_ls_wR_factor_ref 0.0728
_reflns_number_gt 5875
_reflns_number_total 6055
_reflns_threshold_expression >2sigma(I)
_cod_data_source_file ic7013754-file004.cif
_cod_data_source_block 1-3F
_cod_depositor_comments
;
The following automatic conversions were performed:
'__computing_data_collection' tag replaced with
'_computing_data_collection'.

Automatic conversion script
Id: cif_correct_tags 1440 2010-10-19 06:21:57Z saulius 

The following automatic conversions were performed:

'_symmetry_cell_setting' value 'Monoclinic' changed to 'monoclinic'
according to
/usr/data/users/saulius/automatic-downloads/retrospective/ACS/lib/dictionaries/cif_core.dic
dictionary named 'cif_core.dic' version 2.4.2 from 2011-04-26.

Automatic conversion script
Id: cif_fix_values 2281 2013-09-26 08:29:07Z andrius 
;
_cod_original_sg_symbol_H-M P2(1)/n
_cod_database_code 4339408

loop_
_symmetry_equiv_pos_as_xyz
'x, y, z'
'-x+1/2, y+1/2, -z+1/2'
'-x, -y, -z'
'x-1/2, -y-1/2, z-1/2'

loop_
_atom_site_label
_atom_site_type_symbol
_atom_site_fract_x
_atom_site_fract_y
_atom_site_fract_z
_atom_site_U_iso_or_equiv
_atom_site_adp_type
_atom_site_occupancy
_atom_site_symmetry_multiplicity
_atom_site_calc_flag
_atom_site_refinement_flags
Sn1 Sn 0.670641(14) 0.897782(9) 0.930515(8) 0.02012(8) Uani 1 1 d .
Fe1 Fe 0.78907(3) 0.69983(2) 0.949673(18) 0.01671(10) Uani 1 1 d .
K1 K 0.97016(5) 0.84561(3) 0.74702(3) 0.02185(12) Uani 1 1 d .
C3 C 0.6318(2) 0.65783(14) 0.87848(13) 0.0193(5) Uani 1 1 d .
H3 H 0.6347 0.6136 0.8461 0.023 Uiso 1 1 calc R
C1 C 0.6421(2) 0.77938(13) 0.92430(12) 0.0172(4) Uani 1 1 d .
C5 C 0.6140(2) 0.72800(15) 0.97707(12) 0.0203(5) Uani 1 1 d .
H5 H 0.6009 0.7425 1.0252 0.024 Uiso 1 1 calc R
C2 C 0.6550(2) 0.73622(14) 0.86280(12) 0.0167(4) Uani 1 1 d .
C4 C 0.6075(2) 0.65277(15) 0.94866(13) 0.0216(5) Uani 1 1 d .
H4 H 0.5893 0.6048 0.9733 0.026 Uiso 1 1 calc R
C10 C 0.9504(3) 0.74574(19) 1.01413(16) 0.0360(7) Uani 1 1 d .
H10 H 0.9513 0.7917 1.0450 0.043 Uiso 1 1 calc R
C8 C 0.9380(3) 0.62233(17) 0.97465(17) 0.0341(6) Uani 1 1 d .
H8 H 0.9290 0.5654 0.9729 0.041 Uiso 1 1 calc R
C6 C 0.9662(2) 0.74584(18) 0.94307(16) 0.0341(6) Uani 1 1 d .
H6 H 0.9808 0.7920 0.9150 0.041 Uiso 1 1 calc R
C7 C 0.9596(2) 0.67004(19) 0.91921(14) 0.0325(6) Uani 1 1 d .
H7 H 0.9681 0.6527 0.8711 0.039 Uiso 1 1 calc R
C9 C 0.9327(3) 0.6696(2) 1.03339(14) 0.0360(7) Uani 1 1 d .
H9 H 0.9184 0.6518 1.0804 0.043 Uiso 1 1 calc R
C12 C 0.5355(3) 0.96489(17) 0.85850(17) 0.0348(6) Uani 1 1 d .
H12A H 0.4884 0.9995 0.8847 0.052 Uiso 1 1 calc R
H12B H 0.4726 0.9312 0.8287 0.052 Uiso 1 1 calc R
H12C H 0.5833 0.9949 0.8289 0.052 Uiso 1 1 calc R
C13 C 0.8597(3) 0.94693(17) 0.96136(14) 0.0298(6) Uani 1 1 d .
H13A H 0.9036 0.9246 1.0062 0.045 Uiso 1 1 calc R
H13B H 0.8513 1.0023 0.9669 0.045 Uiso 1 1 calc R
H13C H 0.9117 0.9366 0.9252 0.045 Uiso 1 1 calc R
C11 C 0.5720(2) 0.78326(16) 0.72754(13) 0.0261(5) Uani 1 1 d .
H11A H 0.5334 0.7331 0.7137 0.039 Uiso 1 1 calc R
H11B H 0.6040 0.8061 0.6878 0.039 Uiso 1 1 calc R
H11C H 0.5054 0.8166 0.7412 0.039 Uiso 1 1 calc R
B1 B 0.6921(3) 0.77332(16) 0.79297(14) 0.0180(5) Uani 1 1 d .
C14 C 0.7243(2) 0.98276(15) 0.67964(14) 0.0261(5) Uani 1 1 d .
H14A H 0.6779 1.0324 0.6712 0.031 Uiso 1 1 calc R
H14B H 0.6756 0.9497 0.7072 0.031 Uiso 1 1 calc R
C15 C 0.7323(2) 0.94525(16) 0.61094(14) 0.0271(5) Uani 1 1 d .
H15A H 0.6436 0.9412 0.5811 0.033 Uiso 1 1 calc R
H15B H 0.7880 0.9761 0.5855 0.033 Uiso 1 1 calc R
C22 C 1.2314(3) 0.8959(2) 0.89699(15) 0.0374(7) Uani 1 1 d .
H22A H 1.3233 0.8983 0.9230 0.045 Uiso 1 1 calc R
H22B H 1.1749 0.8803 0.9303 0.045 Uiso 1 1 calc R
C23 C 1.1897(3) 0.97205(19) 0.86620(14) 0.0320(6) Uani 1 1 d .
H23A H 1.2102 1.0121 0.9029 0.038 Uiso 1 1 calc R
H23B H 1.2378 0.9841 0.8281 0.038 Uiso 1 1 calc R
C18 C 0.9983(4) 0.67295(18) 0.65317(19) 0.0459(8) Uani 1 1 d .
H18A H 0.9927 0.6387 0.6119 0.055 Uiso 1 1 calc R
H18B H 0.9379 0.6533 0.6828 0.055 Uiso 1 1 calc R
C20 C 1.2688(3) 0.7204(2) 0.79913(19) 0.0441(8) Uani 1 1 d .
H20A H 1.3260 0.7448 0.7701 0.053 Uiso 1 1 calc R
H20B H 1.3042 0.6689 0.8130 0.053 Uiso 1 1 calc R
C21 C 1.2677(3) 0.7674(2) 0.86330(17) 0.0408(8) Uani 1 1 d .
H21A H 1.2100 0.7435 0.8923 0.049 Uiso 1 1 calc R
H21B H 1.3574 0.7710 0.8920 0.049 Uiso 1 1 calc R
C19 C 1.1347(4) 0.67394(19) 0.69427(19) 0.0485(9) Uani 1 1 d .
H19A H 1.1661 0.6208 0.7040 0.058 Uiso 1 1 calc R
H19B H 1.1930 0.6995 0.6666 0.058 Uiso 1 1 calc R
C25 C 0.8605(3) 1.03585(16) 0.78085(14) 0.0274(5) Uani 1 1 d .
H25A H 0.8118 1.0081 0.8123 0.033 Uiso 1 1 calc R
H25B H 0.8204 1.0870 0.7707 0.033 Uiso 1 1 calc R
C24 C 1.0022(3) 1.04362(17) 0.81535(14) 0.0309(6) Uani 1 1 d .
H24A H 1.0528 1.0648 0.7814 0.037 Uiso 1 1 calc R
H24B H 1.0109 1.0791 0.8559 0.037 Uiso 1 1 calc R
O3 O 0.9612(2) 0.74858(11) 0.63024(10) 0.0310(4) Uani 1 1 d .
O1 O 0.85524(16) 0.99433(10) 0.71707(9) 0.0214(3) Uani 1 1 d .
O5 O 1.22029(18) 0.84203(13) 0.84117(10) 0.0332(4) Uani 1 1 d .
O6 O 1.05195(16) 0.97093(11) 0.83861(9) 0.0262(4) Uani 1 1 d .
O4 O 1.1393(2) 0.71393(12) 0.75939(11) 0.0370(5) Uani 1 1 d .
O2 O 0.78704(17) 0.87139(11) 0.62531(9) 0.0258(4) Uani 1 1 d .
O7 O 1.1328(3) 0.93712(18) 0.67576(16) 0.0649(8) Uani 1 1 d .
F2 F 0.79757(14) 0.73369(9) 0.77095(7) 0.0257(3) Uani 1 1 d .
F1 F 0.74647(13) 0.85076(8) 0.81505(7) 0.0226(3) Uani 1 1 d .
F3 F 0.60161(17) 0.91543(9) 1.02171(8) 0.0322(3) Uani 1 1 d .
C29 C 1.2596(4) 0.9106(2) 0.6778(2) 0.0546(10) Uani 1 1 d .
H29A H 1.2600 0.8685 0.6437 0.065 Uiso 1 1 calc R
H29B H 1.2992 0.8920 0.7256 0.065 Uiso 1 1 calc R
C28 C 1.3336(3) 0.9794(2) 0.65831(19) 0.0508(9) Uani 1 1 d .
H28A H 1.3571 1.0152 0.6984 0.061 Uiso 1 1 calc R
H28B H 1.4141 0.9640 0.6417 0.061 Uiso 1 1 calc R
C26 C 1.1040(3) 0.9899(2) 0.62103(18) 0.0482(8) Uani 1 1 d .
H26A H 1.0601 1.0353 0.6366 0.058 Uiso 1 1 calc R
H26B H 1.0441 0.9667 0.5804 0.058 Uiso 1 1 calc R
C27 C 1.2332(4) 1.0138(2) 0.5996(2) 0.0552(9) Uani 1 1 d .
H27A H 1.2406 0.9921 0.5532 0.066 Uiso 1 1 calc R
H27B H 1.2417 1.0701 0.5980 0.066 Uiso 1 1 calc R
C16 C 0.8000(3) 0.83023(18) 0.56389(14) 0.0310(6) Uani 1 1 d .
H16A H 0.8690 0.8536 0.5420 0.037 Uiso 1 1 calc R
H16B H 0.7162 0.8313 0.5292 0.037 Uiso 1 1 calc R
C17 C 0.8359(3) 0.74963(18) 0.58505(16) 0.0368(7) Uani 1 1 d .
H17A H 0.7695 0.7276 0.6097 0.044 Uiso 1 1 calc R
H17B H 0.8379 0.7183 0.5427 0.044 Uiso 1 1 calc R

loop_
_atom_site_aniso_label
_atom_site_aniso_U_11
_atom_site_aniso_U_22
_atom_site_aniso_U_33
_atom_site_aniso_U_23
_atom_site_aniso_U_13
_atom_site_aniso_U_12
Sn1 0.01769(10) 0.01960(11) 0.02452(11) -0.00113(6) 0.00769(7) -0.00329(5)
Fe1 0.01287(18) 0.02215(19) 0.01453(18) 0.00297(14) 0.00122(13) -0.00019(14)
K1 0.0183(2) 0.0257(3) 0.0212(2) 0.0007(2) 0.00283(19) 0.00198(19)
C3 0.0136(10) 0.0227(12) 0.0214(11) 0.0026(9) 0.0029(9) -0.0023(9)
C1 0.0125(10) 0.0181(11) 0.0214(11) 0.0010(9) 0.0037(8) 0.0001(8)
C5 0.0158(11) 0.0277(13) 0.0188(11) 0.0024(10) 0.0071(9) -0.0017(9)
C2 0.0096(10) 0.0218(12) 0.0177(11) 0.0022(9) -0.0002(8) -0.0004(8)
C4 0.0164(11) 0.0254(12) 0.0234(12) 0.0053(10) 0.0052(9) -0.0044(9)
C10 0.0196(12) 0.0448(17) 0.0383(16) -0.0143(13) -0.0074(11) -0.0014(12)
C8 0.0189(12) 0.0302(14) 0.0473(17) 0.0029(13) -0.0078(12) 0.0064(11)
C6 0.0115(11) 0.0448(17) 0.0439(16) 0.0120(13) 0.0003(11) -0.0028(11)
C7 0.0125(11) 0.0566(19) 0.0268(13) -0.0041(13) -0.0004(10) 0.0076(11)
C9 0.0230(13) 0.060(2) 0.0215(13) 0.0117(13) -0.0041(10) 0.0052(13)
C12 0.0266(13) 0.0307(15) 0.0487(17) 0.0131(13) 0.0110(12) 0.0069(11)
C13 0.0261(13) 0.0370(15) 0.0273(13) -0.0063(11) 0.0075(10) -0.0147(11)
C11 0.0225(12) 0.0345(14) 0.0200(12) 0.0073(10) 0.0013(10) -0.0040(10)
B1 0.0169(12) 0.0202(13) 0.0168(12) 0.0007(10) 0.0030(10) -0.0028(10)
C14 0.0157(11) 0.0249(13) 0.0365(14) 0.0065(11) 0.0020(10) 0.0013(9)
C15 0.0208(12) 0.0283(13) 0.0280(13) 0.0081(11) -0.0053(10) -0.0040(10)
C22 0.0212(13) 0.067(2) 0.0217(13) 0.0075(13) -0.0008(11) -0.0111(13)
C23 0.0222(13) 0.0509(18) 0.0224(12) -0.0058(12) 0.0028(10) -0.0137(12)
C18 0.072(2) 0.0217(14) 0.0474(18) -0.0027(13) 0.0199(17) 0.0060(14)
C20 0.0278(15) 0.0440(18) 0.065(2) 0.0258(16) 0.0207(14) 0.0147(13)
C21 0.0179(12) 0.056(2) 0.0477(18) 0.0301(16) 0.0038(12) 0.0063(12)
C19 0.067(2) 0.0318(16) 0.054(2) 0.0077(15) 0.0296(18) 0.0239(16)
C25 0.0326(14) 0.0274(13) 0.0251(13) -0.0014(11) 0.0125(11) 0.0035(11)
C24 0.0389(15) 0.0324(15) 0.0219(12) -0.0077(11) 0.0074(11) -0.0080(12)
O3 0.0416(11) 0.0223(9) 0.0313(10) -0.0027(8) 0.0125(8) 0.0012(8)
O1 0.0176(8) 0.0245(9) 0.0221(8) -0.0019(7) 0.0035(7) 0.0001(7)
O5 0.0246(9) 0.0463(12) 0.0269(9) 0.0122(9) 0.0004(7) 0.0035(8)
O6 0.0198(8) 0.0364(10) 0.0225(8) -0.0013(8) 0.0045(7) -0.0078(7)
O4 0.0319(10) 0.0388(11) 0.0437(12) 0.0108(9) 0.0163(9) 0.0121(9)
O2 0.0294(9) 0.0269(9) 0.0202(8) 0.0008(7) 0.0026(7) -0.0016(8)
O7 0.0495(14) 0.0708(19) 0.084(2) 0.0362(16) 0.0361(14) 0.0225(13)
F2 0.0240(7) 0.0318(8) 0.0238(7) 0.0021(6) 0.0111(6) 0.0023(6)
F1 0.0230(7) 0.0236(7) 0.0221(7) 0.0024(6) 0.0064(5) -0.0066(6)
F3 0.0489(9) 0.0292(8) 0.0229(7) -0.0110(6) 0.0184(7) -0.0059(7)
C29 0.050(2) 0.064(2) 0.057(2) 0.0170(19) 0.0308(18) 0.0175(18)
C28 0.0337(16) 0.076(3) 0.0438(18) -0.0149(18) 0.0096(14) -0.0043(16)
C26 0.0401(17) 0.066(2) 0.0389(17) 0.0056(16) 0.0094(14) 0.0097(16)
C27 0.079(3) 0.044(2) 0.0455(19) 0.0009(16) 0.0190(19) 0.0017(18)
C16 0.0302(13) 0.0407(16) 0.0207(12) -0.0055(11) 0.0015(10) -0.0051(12)
C17 0.0408(16) 0.0356(16) 0.0340(15) -0.0134(13) 0.0071(12) -0.0084(13)

loop_
_atom_type_symbol
_atom_type_description
_atom_type_scat_dispersion_real
_atom_type_scat_dispersion_imag
_atom_type_scat_source
C C 0.0181 0.0091 'International Tables Vol C Tables 4.2.6.8 and 6.1.1.4'
H H 0.0000 0.0000 'International Tables Vol C Tables 4.2.6.8 and 6.1.1.4'
B B 0.0090 0.0039 'International Tables Vol C Tables 4.2.6.8 and 6.1.1.4'
O O 0.0492 0.0322 'International Tables Vol C Tables 4.2.6.8 and 6.1.1.4'
F F 0.0727 0.0534 'International Tables Vol C Tables 4.2.6.8 and 6.1.1.4'
K K 0.3868 1.0657 'International Tables Vol C Tables 4.2.6.8 and 6.1.1.4'
Fe Fe -1.1336 3.1974 'International Tables Vol C Tables 4.2.6.8 and 6.1.1.4'
Sn Sn 0.0259 5.4591 'International Tables Vol C Tables 4.2.6.8 and 6.1.1.4'

loop_
_geom_angle_atom_site_label_1
_geom_angle_atom_site_label_2
_geom_angle_atom_site_label_3
_geom_angle
F3 Sn1 C1 97.40(8)
F3 Sn1 C13 99.01(9)
C1 Sn1 C13 122.03(11)
F3 Sn1 C12 100.60(10)
C1 Sn1 C12 116.08(11)
C13 Sn1 C12 114.72(12)
C6 Fe1 C7 40.19(13)
C6 Fe1 C8 67.91(12)
C7 Fe1 C8 40.42(13)
C6 Fe1 C9 67.85(12)
C7 Fe1 C9 67.84(11)
C8 Fe1 C9 40.48(13)
C6 Fe1 C10 40.59(13)
C7 Fe1 C10 67.82(12)
C8 Fe1 C10 67.85(12)
C9 Fe1 C10 40.10(13)
C6 Fe1 C5 141.23(12)
C7 Fe1 C5 177.94(11)
C8 Fe1 C5 140.10(12)
C9 Fe1 C5 113.82(11)
C10 Fe1 C5 114.22(11)
C6 Fe1 C1 110.93(11)
C7 Fe1 C1 138.67(11)
C8 Fe1 C1 178.84(11)
C9 Fe1 C1 139.30(12)
C10 Fe1 C1 111.28(11)
C5 Fe1 C1 40.84(9)
C6 Fe1 C4 175.92(11)
C7 Fe1 C4 137.93(12)
C8 Fe1 C4 112.89(11)
C9 Fe1 C4 115.51(11)
C10 Fe1 C4 143.48(11)
C5 Fe1 C4 40.51(10)
C1 Fe1 C4 68.27(10)
C6 Fe1 C3 135.16(11)
C7 Fe1 C3 109.66(10)
C8 Fe1 C3 112.86(11)
C9 Fe1 C3 143.10(12)
C10 Fe1 C3 175.53(12)
C5 Fe1 C3 68.29(10)
C1 Fe1 C3 67.94(10)
C4 Fe1 C3 40.77(9)
C6 Fe1 C2 107.60(10)
C7 Fe1 C2 109.24(10)
C8 Fe1 C2 139.22(11)
C9 Fe1 C2 175.42(11)
C10 Fe1 C2 135.89(12)
C5 Fe1 C2 69.19(9)
C1 Fe1 C2 40.86(9)
C4 Fe1 C2 69.06(9)
C3 Fe1 C2 40.71(9)
F2 K1 O2 84.05(5)
F2 K1 O3 77.64(5)
O2 K1 O3 60.21(6)
F2 K1 O6 124.62(5)
O2 K1 O6 118.64(6)
O3 K1 O6 157.69(6)
F2 K1 O7 160.27(8)
O2 K1 O7 82.61(7)
O3 K1 O7 83.12(8)
O6 K1 O7 74.79(8)
F2 K1 O5 114.62(5)
O2 K1 O5 159.00(6)
O3 K1 O5 112.43(6)
O6 K1 O5 59.78(6)
O7 K1 O5 76.82(7)
F2 K1 O1 114.72(5)
O2 K1 O1 59.33(5)
O3 K1 O1 115.84(6)
O6 K1 O1 59.38(5)
O7 K1 O1 70.06(6)
O5 K1 O1 115.95(6)
F2 K1 O4 79.93(5)
O2 K1 O4 120.65(6)
O3 K1 O4 60.59(6)
O6 K1 O4 117.43(6)
O7 K1 O4 94.50(7)
O5 K1 O4 57.77(7)
O1 K1 O4 164.56(6)
F2 K1 F1 48.46(4)
O2 K1 F1 84.37(5)
O3 K1 F1 118.79(5)
O6 K1 F1 82.01(5)
O7 K1 F1 143.52(6)
O5 K1 F1 114.89(5)
O1 K1 F1 73.97(4)
O4 K1 F1 121.33(5)
F2 K1 B1 23.71(6)
O2 K1 B1 78.80(6)
O3 K1 B1 95.08(6)
O6 K1 B1 106.69(6)
O7 K1 B1 159.44(7)
O5 K1 B1 122.16(6)
O1 K1 B1 92.73(6)
O4 K1 B1 102.46(6)
F1 K1 B1 25.65(5)
C4 C3 C2 109.1(2)
C4 C3 Fe1 69.53(13)
C2 C3 Fe1 69.92(13)
C5 C1 C2 109.1(2)
C5 C1 Fe1 69.53(13)
C2 C1 Fe1 70.00(13)
C5 C1 Sn1 128.74(17)
C2 C1 Sn1 122.15(16)
Fe1 C1 Sn1 124.46(11)
C4 C5 C1 107.7(2)
C4 C5 Fe1 69.87(13)
C1 C5 Fe1 69.63(13)
C3 C2 C1 106.2(2)
C3 C2 B1 129.7(2)
C1 C2 B1 124.0(2)
C3 C2 Fe1 69.37(13)
C1 C2 Fe1 69.14(13)
B1 C2 Fe1 124.97(15)
C5 C4 C3 107.8(2)
C5 C4 Fe1 69.62(13)
C3 C4 Fe1 69.70(13)
C9 C10 C6 107.7(3)
C9 C10 Fe1 69.90(16)
C6 C10 Fe1 69.20(15)
C7 C8 C9 107.7(3)
C7 C8 Fe1 69.70(15)
C9 C8 Fe1 69.94(16)
C7 C6 C10 108.1(3)
C7 C6 Fe1 70.10(16)
C10 C6 Fe1 70.21(15)
C6 C7 C8 108.3(3)
C6 C7 Fe1 69.71(15)
C8 C7 Fe1 69.88(15)
C10 C9 C8 108.2(3)
C10 C9 Fe1 70.00(16)
C8 C9 Fe1 69.59(15)
F2 B1 F1 104.76(18)
F2 B1 C11 109.9(2)
F1 B1 C11 108.7(2)
F2 B1 C2 112.2(2)
F1 B1 C2 105.23(18)
C11 B1 C2 115.41(19)
F2 B1 K1 50.74(10)
F1 B1 K1 56.64(10)
C11 B1 K1 108.70(14)
C2 B1 K1 135.85(15)
O1 C14 C15 107.5(2)
O2 C15 C14 108.3(2)
O5 C22 C23 108.3(2)
O6 C23 C22 109.3(2)
O3 C18 C19 109.2(3)
O4 C20 C21 109.6(2)
O5 C21 C20 108.1(2)
O4 C19 C18 110.0(3)
O1 C25 C24 107.5(2)
O6 C24 C25 109.1(2)
C17 O3 C18 111.3(2)
C17 O3 K1 111.73(15)
C18 O3 K1 110.16(17)
C25 O1 C14 112.64(19)
C25 O1 K1 109.99(14)
C14 O1 K1 107.00(14)
C22 O5 C21 113.8(2)
C22 O5 K1 113.46(16)
C21 O5 K1 115.26(17)
C24 O6 C23 112.7(2)
C24 O6 K1 116.62(14)
C23 O6 K1 113.61(16)
C20 O4 C19 112.5(2)
C20 O4 K1 118.74(19)
C19 O4 K1 113.64(17)
C15 O2 C16 113.4(2)
C15 O2 K1 119.99(14)
C16 O2 K1 118.07(16)
C29 O7 C26 107.8(3)
C29 O7 K1 116.4(2)
C26 O7 K1 132.5(2)
B1 F2 K1 105.55(13)
B1 F1 K1 97.71(12)
O7 C29 C28 104.6(3)
C27 C28 C29 101.2(3)
O7 C26 C27 108.4(3)
C28 C27 C26 101.5(3)
O2 C16 C17 107.9(2)
O3 C17 C16 109.3(2)

loop_
_geom_bond_atom_site_label_1
_geom_bond_atom_site_label_2
_geom_bond_distance
Sn1 F3 2.0537(14)
Sn1 C1 2.090(2)
Sn1 C13 2.121(3)
Sn1 C12 2.128(3)
Fe1 C6 2.035(3)
Fe1 C7 2.040(3)
Fe1 C8 2.043(3)
Fe1 C9 2.047(3)
Fe1 C10 2.049(3)
Fe1 C5 2.051(2)
Fe1 C1 2.053(2)
Fe1 C4 2.055(2)
Fe1 C3 2.057(2)
Fe1 C2 2.064(2)
K1 F2 2.7528(15)
K1 O2 2.7619(18)
K1 O3 2.813(2)
K1 O6 2.8416(19)
K1 O7 2.867(3)
K1 O5 2.8698(19)
K1 O1 2.8716(18)
K1 O4 2.877(2)
K1 F1 2.8867(14)
K1 B1 3.425(3)
C3 C4 1.432(3)
C3 C2 1.433(3)
C1 C5 1.432(3)
C1 C2 1.437(3)
C5 C4 1.421(4)
C2 B1 1.612(3)
C10 C9 1.404(5)
C10 C6 1.417(4)
C8 C7 1.410(4)
C8 C9 1.415(5)
C6 C7 1.400(5)
C11 B1 1.605(3)
B1 F2 1.429(3)
B1 F1 1.496(3)
C14 O1 1.426(3)
C14 C15 1.499(4)
C15 O2 1.416(3)
C22 O5 1.420(4)
C22 C23 1.488(5)
C23 O6 1.427(3)
C18 O3 1.423(4)
C18 C19 1.484(6)
C20 O4 1.418(4)
C20 C21 1.491(5)
C21 O5 1.430(4)
C19 O4 1.434(4)
C25 O1 1.424(3)
C25 C24 1.500(4)
C24 O6 1.412(4)
O3 C17 1.420(4)
O2 C16 1.418(3)
O7 C29 1.390(4)
O7 C26 1.392(4)
C29 C28 1.513(6)
C28 C27 1.510(5)
C26 C27 1.538(5)
C16 C17 1.494(4)
